data_7249532
loop_
_publ_author_name
'Huang, Li'
'Yang, Yufan'
'Yu, Xiaoyang'
'Li, Xiaonan'
'Shen, Yuan'
'Song, Runhong'
'Zhang, Hong'

_publ_section_title
;
 Two polyoxovanadates for visible light driven photocatalytic performance
;
_journal_issue 43
_journal_name_full CrystEngComm
_journal_page_first 6226
_journal_page_last 6234
_journal_paper_doi 10.1039/D4CE00494A
_journal_volume 26
_journal_year 2024
_chemical_formula_moiety 'C48 H40 O48 P8 V12, 2(C3 H7 N O), 4(C4 H12 N)'
_chemical_formula_sum 'C70 H102 N6 O50 P8 V12'
_chemical_formula_weight 2686.61
_space_group_crystal_system triclinic
_space_group_IT_number 2
_space_group_name_Hall '-P 1'
_space_group_name_H-M_alt 'P -1'
_atom_sites_solution_hydrogens geom
_atom_sites_solution_primary iterative
_audit_creation_date 2023-04-12
_audit_creation_method
;
Olex2 1.2
(compiled 2018.05.29 svn.r3508 for OlexSys, GUI svn.r5506)
;
_audit_update_record
;
2024-01-29 deposited with the CCDC.	2024-10-01 downloaded from the CCDC.
;
_cell_angle_alpha 60.328(11)
_cell_angle_beta 65.25(4)
_cell_angle_gamma 82.83(3)
_cell_formula_units_Z 1
_cell_length_a 15.637(8)
_cell_length_b 15.719(5)
_cell_length_c 15.754(6)
_cell_measurement_reflns_used 7356
_cell_measurement_temperature 293(2)
_cell_measurement_theta_max 50.36
_cell_measurement_theta_min 3.13
_cell_volume 3039(2)
_computing_cell_refinement 'SAINT v8.37A (Bruker, 2015)'
_computing_data_reduction 'SAINT v8.37A (Bruker, 2015)'
_computing_molecular_graphics 'Olex2 (Dolomanov et al., 2009)'
_computing_publication_material 'Olex2 (Dolomanov et al., 2009)'
_computing_structure_refinement 'ShelXL (Sheldrick, 2015)'
_computing_structure_solution 'olex2.solve (Bourhis et al., 2015)'
_diffrn_ambient_temperature 293.15
_diffrn_measured_fraction_theta_full 0.988
_diffrn_measured_fraction_theta_max 0.988
_diffrn_measurement_device_type 'Bruker APEX-II CCD'
_diffrn_measurement_method '\f and \w scans'
_diffrn_radiation_type CuK\a
_diffrn_radiation_wavelength 1.54178
_diffrn_reflns_av_R_equivalents 0.0782
_diffrn_reflns_av_unetI/netI 0.0925
_diffrn_reflns_Laue_measured_fraction_full 0.988
_diffrn_reflns_Laue_measured_fraction_max 0.988
_diffrn_reflns_limit_h_max 15
_diffrn_reflns_limit_h_min -15
_diffrn_reflns_limit_k_max 15
_diffrn_reflns_limit_k_min -15
_diffrn_reflns_limit_l_max 15
_diffrn_reflns_limit_l_min -15
_diffrn_reflns_number 21198
_diffrn_reflns_point_group_measured_fraction_full 0.988
_diffrn_reflns_point_group_measured_fraction_max 0.988
_diffrn_reflns_theta_full 50.625
_diffrn_reflns_theta_max 50.625
_diffrn_reflns_theta_min 3.129
_diffrn_standards_number 0
_exptl_absorpt_coefficient_mu 9.070
_exptl_absorpt_correction_T_max 0.7500
_exptl_absorpt_correction_T_min 0.5556
_exptl_absorpt_correction_type none
_exptl_absorpt_process_details
;
SADABS-2014/5 (Bruker,2014/5) was used for absorption correction.
wR2(int) was 0.0873 before and 0.0563 after correction.
The Ratio of minimum to maximum transmission is 0.7408.
The \l/2 correction factor is Not present.
;
_exptl_crystal_density_diffrn 1.468
_exptl_crystal_description block
_exptl_crystal_F_000 1360
_refine_diff_density_max 0.782
_refine_diff_density_min -1.156
_refine_diff_density_rms 0.135
_refine_ls_extinction_method none
_refine_ls_goodness_of_fit_ref 1.034
_refine_ls_hydrogen_treatment constr
_refine_ls_matrix_type full
_refine_ls_number_parameters 703
_refine_ls_number_reflns 6346
_refine_ls_number_restraints 1359
_refine_ls_restrained_S_all 1.045
_refine_ls_R_factor_all 0.1224
_refine_ls_R_factor_gt 0.0763
_refine_ls_shift/su_max 0.000
_refine_ls_shift/su_mean 0.000
_refine_ls_structure_factor_coef Fsqd
_refine_ls_weighting_details 'w=1/[\s^2^(Fo^2^)+(0.1232P)^2^+17.4769P] where P=(Fo^2^+2Fc^2^)/3'
_refine_ls_weighting_scheme calc
_refine_ls_wR_factor_gt 0.1951
_refine_ls_wR_factor_ref 0.2208
_reflns_Friedel_coverage 0.000
_reflns_number_gt 4262
_reflns_number_total 6346
_reflns_threshold_expression 'I > 2\s(I)'
_cod_data_source_file d4ce00494a2.cif
_cod_data_source_block cu_zhangh20230306_2_0m_sq
_cod_database_code 7249532
_shelx_shelxl_version_number 2016/6
_shelx_space_group_comment
;
The symmetry employed for this shelxl refinement is uniquely defined
by the following loop, which should always be used as a source of
symmetry information in preference to the above space-group names.
They are only intended as comments.
;
_olex2_refinement_description
;
1. Fixed Uiso
 At 1.2 times of:
  All C(H) groups
 At 1.5 times of:
  All C(H,H,H) groups
2. Restrained distances
 C35-O26
 1.2 with sigma of 0.02
 C35-N4
 1.3 with sigma of 0.02
 N4-C37
 1.4 with sigma of 0.02
 N4-C38
 1.4 with sigma of 0.02
 C38-C35
 2.4 with sigma of 0.02
 C37-C35
 2.4 with sigma of 0.02
 C37-C38
 2.4 with sigma of 0.02
 C38-O26
 2.7 with sigma of 0.02
 O26-C37
 2.7 with sigma of 0.02
 N4-O26
 2.4 with sigma of 0.02
3. Restrained planarity
 C38, O26, C35, N4, C37
 with sigma of 0.1
 N4, O26, C35, C37, C38
 with sigma of 0.1
4. Rigid bond restraints
 C3, C4
 with sigma for 1-2 distances of 0.01 and sigma for 1-3 distances of 0.02
5. Uiso/Uaniso restraints and constraints
C1 \\sim C2 \\sim C3 \\sim C9 \\sim C10 \\sim C11 \\sim C12 \\sim C13 \\sim C5
\\sim C4 \\sim C14 \\sim C7 \\sim C15 \\sim C16 \\sim C17 \\sim C6 \\sim C18
\\sim C19 \\sim C20 \\sim C8 \\sim C21 \\sim C22 \\sim C23 \\sim C24 \\sim C25
\\sim C26 \\sim C27 \\sim C28 \\sim C29 \\sim N3 \\sim C30 \\sim C31 \\sim C32
\\sim C33 \\sim C34 \\sim C35 \\sim C36 \\sim C37 \\sim C38 \\sim N1 \\sim N2
\\sim N4 \\sim O1 \\sim O2 \\sim O3 \\sim O4 \\sim O5 \\sim O6 \\sim O7 \\sim
O8 \\sim O9 \\sim O10 \\sim O11 \\sim O12 \\sim O13 \\sim O14 \\sim O15 \\sim
O16 \\sim O17 \\sim O18 \\sim O19 \\sim O20 \\sim O21 \\sim O22 \\sim O23 \\sim
O24 \\sim O25 \\sim O26: within 3.8A with sigma of 0.01 and sigma for terminal
atoms of 0.03
Uanis(C11) \\sim Ueq, Uanis(N2) \\sim Ueq, Uanis(O26) \\sim Ueq, Uanis(C35)
\\sim Ueq, Uanis(N4) \\sim Ueq, Uanis(C37) \\sim Ueq, Uanis(C38) \\sim Ueq,
Uanis(C34) \\sim Ueq, Uanis(O25) \\sim Ueq, Uanis(C36) \\sim Ueq: with sigma of
0.01 and sigma for terminal atoms of 0.02
Uanis(C4) \\sim Ueq, Uanis(C3) \\sim Ueq: with sigma of 0.01 and sigma for
terminal atoms of 0.02
6. Others
 Fixed Sof: O25(0.5) O26(0.5) C11(0.5) H11A(0.5) H11B(0.5) H11C(0.5) N2(0.5)
 C34(0.5) H34(0.5) N4(0.5) C35(0.5) H35(0.5) C36(0.5) H36B(0.5) H36C(0.5)
 H36A(0.5) C37(0.5) H37C(0.5) H37B(0.5) H37A(0.5) C38(0.5) H38A(0.5) H38B(0.5)
 H38C(0.5)
7.a Aromatic/amide H refined with riding coordinates:
 C4(H4), C5(H5), C6(H6), C7(H7), C8(H8), C10(H10), C18(H18), C19(H19),
 C20(H20), C21(H21), C22(H22), C23(H23), C25(H25), C26(H26), C27(H27), C28(H28),
  C29(H29), C30(H30), C31(H31), C32(H32), C34(H34), C35(H35)
7.b Fitted hexagon refined as free rotating group:
 C3(C4,C5,C6,C7,C8)
7.c Idealised Me refined as rotating group:
 C11(H11A,H11B,H11C), C12(H12A,H12B,H12C), C13(H13A,H13B,H13C), C14(H14A,H14B,
 H14C), C15(H15A,H15B,H15C), C16(H16A,H16B,H16C), C17(H17A,H17B,H17C), C24(H24A,
 H24B,H24C), C33(H33A,H33B,H33C), C36(H36B,H36C,H36A), C37(H37C,H37B,H37A),
 C38(H38A,H38B,H38C)
;
_olex2_submission_special_instructions 'No special instructions were received'

loop_
_space_group_symop_operation_xyz
'x, y, z'
'-x, -y, -z'

loop_
_atom_site_label
_atom_site_type_symbol
_atom_site_fract_x
_atom_site_fract_y
_atom_site_fract_z
_atom_site_U_iso_or_equiv
_atom_site_adp_type
_atom_site_occupancy
_atom_site_site_symmetry_order
_atom_site_calc_flag
_atom_site_refinement_flags_posn
_atom_site_refinement_flags_adp
_atom_site_refinement_flags_occupancy
_atom_site_disorder_assembly
_atom_site_disorder_group
V1 V 0.25392(13) 0.43707(13) 0.81906(15) 0.0245(6) Uani 1 1 d . . . . .
V2 V 0.60140(14) 0.33637(13) 0.76669(15) 0.0258(6) Uani 1 1 d . . . . .
V3 V 0.73233(13) 0.31468(13) 0.56824(15) 0.0254(6) Uani 1 1 d . . . . .
V4 V 0.38801(14) 0.17545(13) 0.68555(15) 0.0268(6) Uani 1 1 d . . . . .
V5 V 0.61951(13) 0.37565(13) 0.27013(15) 0.0252(6) Uani 1 1 d . . . . .
V6 V 0.26800(14) 0.30259(14) 0.56270(15) 0.0260(6) Uani 1 1 d . . . . .
O1 O 0.1854(5) 0.2351(6) 0.5868(7) 0.046(2) Uani 1 1 d . U . . .
O2 O 0.3470(6) 0.0634(5) 0.7515(6) 0.041(2) Uani 1 1 d . U . . .
O3 O 0.6401(6) 0.2777(6) 0.8571(6) 0.045(2) Uani 1 1 d . U . . .
P1 P 0.6106(2) 0.2081(2) 0.5096(2) 0.0256(8) Uani 1 1 d . . . . .
P2 P 0.4006(2) 0.4274(2) 0.2969(2) 0.0264(8) Uani 1 1 d . . . . .
P3 P 0.1716(2) 0.4649(2) 0.6440(2) 0.0232(8) Uani 1 1 d . . . . .
O4 O 0.7119(5) 0.4041(5) 0.6276(6) 0.0313(18) Uani 1 1 d . U . . .
O5 O 0.6127(5) 0.2568(5) 0.6992(6) 0.0299(17) Uani 1 1 d . U . . .
P4 P 0.3822(2) 0.2456(2) 0.8557(2) 0.0256(8) Uani 1 1 d . . . . .
O6 O 0.1674(6) 0.4201(6) 0.9280(6) 0.044(2) Uani 1 1 d . U . . .
O7 O 0.6668(6) 0.3318(6) 0.1910(6) 0.044(2) Uani 1 1 d . U . . .
O8 O 0.8103(6) 0.2469(6) 0.5954(6) 0.045(2) Uani 1 1 d . U . . .
O9 O 0.3218(5) 0.3950(5) 0.4072(6) 0.0367(17) Uani 1 1 d . U . . .
O10 O 0.3017(5) 0.3068(5) 0.8454(6) 0.0343(17) Uani 1 1 d . U . . .
O11 O 0.6319(5) 0.5193(5) 0.1835(6) 0.0331(18) Uani 1 1 d . U . . .
O12 O 0.2809(5) 0.2544(5) 0.6977(6) 0.0352(17) Uani 1 1 d . U . . .
O13 O 0.5801(5) 0.2635(5) 0.4173(6) 0.0381(17) Uani 1 1 d . U . . .
O14 O 0.6866(5) 0.2683(5) 0.4975(6) 0.0345(17) Uani 1 1 d . U . . .
O15 O 0.3820(5) 0.2330(5) 0.5453(6) 0.0336(17) Uani 1 1 d . U . . .
O16 O 0.2741(5) 0.5795(5) 0.7193(6) 0.0309(18) Uani 1 1 d . U . . .
O17 O 0.4633(5) 0.3032(5) 0.8409(6) 0.0344(17) Uani 1 1 d . U . . .
O18 O 0.4331(5) 0.5375(5) 0.2372(6) 0.0333(17) Uani 1 1 d . U . . .
O19 O 0.2127(5) 0.4194(5) 0.5714(6) 0.0386(17) Uani 1 1 d . U . . .
O20 O 0.5259(5) 0.1753(5) 0.6169(6) 0.0364(16) Uani 1 1 d . U . . .
O21 O 0.4168(5) 0.2045(5) 0.7791(6) 0.0347(17) Uani 1 1 d . U . . .
O22 O 0.4848(5) 0.3684(5) 0.3002(6) 0.0363(17) Uani 1 1 d . U . . .
O23 O 0.2015(5) 0.5752(5) 0.5796(6) 0.0366(17) Uani 1 1 d . U . . .
O24 O 0.1994(5) 0.4164(5) 0.7382(6) 0.0343(16) Uani 1 1 d . U . . .
O25 O 1.0271(14) 0.1487(16) 0.3980(19) 0.081(5) Uani 0.5 1 d . U P . .
O26 O 0.8806(17) 0.0947(19) 0.1175(18) 0.130(7) Uani 0.5 1 d D U P . .
N1 N 0.5440(8) 0.1699(8) 1.1504(9) 0.050(3) Uani 1 1 d . U . . .
C1 C 0.3533(9) 0.4093(9) 0.2215(10) 0.038(2) Uani 1 1 d . U . . .
C2 C 0.3357(9) 0.1428(8) 0.9897(9) 0.035(2) Uani 1 1 d . U . . .
C3 C 0.0456(5) 0.4455(7) 0.6955(8) 0.053(2) Uani 1 1 d . U . . .
C4 C 0.0044(7) 0.4319(8) 0.6396(7) 0.075(3) Uani 1 1 d G U . . .
H4 H 0.042356 0.431853 0.575753 0.091 Uiso 1 1 calc R . . . .
C5 C -0.0936(7) 0.4182(8) 0.6792(9) 0.092(4) Uani 1 1 d G U . . .
H5 H -0.121193 0.409082 0.641851 0.110 Uiso 1 1 calc R . . . .
C6 C -0.1504(5) 0.4182(8) 0.7747(9) 0.086(4) Uani 1 1 d G U . . .
H6 H -0.215952 0.409100 0.801176 0.103 Uiso 1 1 calc R . . . .
C7 C -0.1092(7) 0.4319(8) 0.8305(7) 0.097(4) Uani 1 1 d G U . . .
H7 H -0.147164 0.431889 0.894404 0.116 Uiso 1 1 calc R . . . .
C8 C -0.0112(7) 0.4455(8) 0.7909(8) 0.077(3) Uani 1 1 d G U . . .
H8 H 0.016385 0.454660 0.828308 0.092 Uiso 1 1 calc R . . . .
C9 C 0.6594(9) 0.1013(9) 0.5053(10) 0.041(2) Uani 1 1 d . U . . .
C10 C 0.3744(10) 0.0520(9) 1.0085(10) 0.051(3) Uani 1 1 d . U . . .
H10 H 0.422278 0.045871 0.952391 0.061 Uiso 1 1 calc R . . . .
C11 C 1.0333(17) 0.270(2) 0.467(2) 0.057(6) Uani 0.5 1 d . U P . .
H11A H 1.097720 0.287694 0.448305 0.085 Uiso 0.5 1 calc GR . P . .
H11B H 0.991605 0.300886 0.505730 0.085 Uiso 0.5 1 calc GR . P . .
H11C H 1.024739 0.290735 0.402756 0.085 Uiso 0.5 1 calc GR . P . .
C12 C 0.9166(14) 0.3262(17) 0.0826(18) 0.141(8) Uani 1 1 d . U . . .
H12A H 0.854677 0.301164 0.101322 0.211 Uiso 1 1 calc GR . . . .
H12B H 0.962266 0.317618 0.024350 0.211 Uiso 1 1 calc GR . . . .
H12C H 0.917371 0.395007 0.061312 0.211 Uiso 1 1 calc GR . . . .
C13 C 0.8594(13) 0.2077(14) 0.2694(16) 0.129(7) Uani 1 1 d . U . . .
H13A H 0.804742 0.219608 0.253482 0.193 Uiso 1 1 calc GR . . . .
H13B H 0.847639 0.219580 0.327359 0.193 Uiso 1 1 calc GR . . . .
H13C H 0.872162 0.140553 0.289850 0.193 Uiso 1 1 calc GR . . . .
C14 C 1.0225(13) 0.2172(14) 0.1528(16) 0.124(7) Uani 1 1 d . U . . .
H14A H 1.008724 0.172941 0.133579 0.187 Uiso 1 1 calc GR . . . .
H14B H 1.035217 0.180171 0.215558 0.187 Uiso 1 1 calc GR . . . .
H14C H 1.076964 0.262241 0.094567 0.187 Uiso 1 1 calc GR . . . .
N2 N 1.0141(15) 0.1743(19) 0.527(2) 0.055(5) Uani 0.5 1 d . U P . .
C15 C 0.5103(11) 0.1020(11) 1.1292(13) 0.073(4) Uani 1 1 d . U . . .
H15A H 0.534984 0.127398 1.053108 0.110 Uiso 1 1 calc GR . . . .
H15B H 0.442375 0.095772 1.158785 0.110 Uiso 1 1 calc GR . . . .
H15C H 0.531650 0.038626 1.161730 0.110 Uiso 1 1 calc GR . . . .
C16 C 0.5123(12) 0.1308(12) 1.2674(12) 0.087(5) Uani 1 1 d . U . . .
H16A H 0.445459 0.110680 1.303531 0.131 Uiso 1 1 calc GR . . . .
H16B H 0.525272 0.181197 1.279205 0.131 Uiso 1 1 calc GR . . . .
H16C H 0.545575 0.075326 1.294930 0.131 Uiso 1 1 calc GR . . . .
C17 C 0.5109(12) 0.2693(11) 1.1015(13) 0.089(5) Uani 1 1 d . U . . .
H17A H 0.535246 0.295994 1.025271 0.134 Uiso 1 1 calc GR . . . .
H17B H 0.533358 0.312324 1.116445 0.134 Uiso 1 1 calc GR . . . .
H17C H 0.442972 0.263356 1.131454 0.134 Uiso 1 1 calc GR . . . .
C18 C 0.2367(11) 0.0723(10) 1.1785(11) 0.064(3) Uani 1 1 d . U . . .
H18 H 0.191397 0.078962 1.235715 0.076 Uiso 1 1 calc R . . . .
C19 C 0.6727(11) -0.0232(10) 0.4523(11) 0.061(3) Uani 1 1 d . U . . .
H19 H 0.654979 -0.049748 0.420102 0.074 Uiso 1 1 calc R . . . .
C20 C 0.2717(11) -0.0169(10) 1.1928(12) 0.065(3) Uani 1 1 d . U . . .
H20 H 0.246743 -0.071455 1.261205 0.078 Uiso 1 1 calc R . . . .
C21 C 0.7382(11) -0.0636(10) 0.4936(11) 0.064(3) Uani 1 1 d . U . . .
H21 H 0.765089 -0.118294 0.489176 0.077 Uiso 1 1 calc R . . . .
C22 C 0.2723(9) 0.1517(9) 1.0745(10) 0.052(3) Uani 1 1 d . U . . .
H22 H 0.251864 0.213138 1.062855 0.062 Uiso 1 1 calc R . . . .
C23 C 0.2490(10) 0.3214(10) 0.2076(11) 0.058(3) Uani 1 1 d . U . . .
H23 H 0.202546 0.270103 0.240036 0.069 Uiso 1 1 calc R . . . .
C24 C 0.6479(11) 0.1788(12) 1.1008(13) 0.077(4) Uani 1 1 d . U . . .
H24A H 0.669486 0.116327 1.136160 0.116 Uiso 1 1 calc GR . . . .
H24B H 0.672490 0.226931 1.107742 0.116 Uiso 1 1 calc GR . . . .
H24C H 0.669614 0.198957 1.026214 0.116 Uiso 1 1 calc GR . . . .
C25 C 0.3393(11) -0.0290(10) 1.1138(11) 0.062(3) Uani 1 1 d . U . . .
H25 H 0.362750 -0.089677 1.127839 0.075 Uiso 1 1 calc R . . . .
C26 C 0.2807(10) 0.3839(10) 0.1014(11) 0.053(3) Uani 1 1 d . U . . .
H26 H 0.258454 0.374082 0.060338 0.064 Uiso 1 1 calc R . . . .
C27 C 0.3433(10) 0.4592(10) 0.0559(11) 0.057(3) Uani 1 1 d . U . . .
H27 H 0.361818 0.504704 -0.016568 0.068 Uiso 1 1 calc R . . . .
C28 C 0.7648(11) -0.0265(10) 0.5406(12) 0.066(3) Uani 1 1 d . U . . .
H28 H 0.808961 -0.055557 0.569135 0.079 Uiso 1 1 calc R . . . .
C29 C 0.3816(10) 0.4717(10) 0.1134(10) 0.048(3) Uani 1 1 d . U . . .
H29 H 0.427935 0.523824 0.078238 0.058 Uiso 1 1 calc R . . . .
N3 N 0.9402(11) 0.2729(12) 0.1754(14) 0.110(5) Uani 1 1 d . U . . .
C30 C 0.2845(9) 0.3321(10) 0.2692(11) 0.047(2) Uani 1 1 d . U . . .
H30 H 0.262341 0.287904 0.342340 0.056 Uiso 1 1 calc R . . . .
C31 C 0.6331(10) 0.0584(9) 0.4593(10) 0.053(3) Uani 1 1 d . U . . .
H31 H 0.587588 0.085480 0.432484 0.064 Uiso 1 1 calc R . . . .
C32 C 0.7244(10) 0.0580(9) 0.5462(10) 0.051(3) Uani 1 1 d . U . . .
H32 H 0.742804 0.084031 0.578340 0.061 Uiso 1 1 calc R . . . .
C33 C 0.9686(15) 0.3519(17) 0.1867(18) 0.141(8) Uani 1 1 d . U . . .
H33A H 1.027458 0.387124 0.127388 0.212 Uiso 1 1 calc GR . . . .
H33B H 0.976161 0.323323 0.252594 0.212 Uiso 1 1 calc GR . . . .
H33C H 0.920635 0.396343 0.187370 0.212 Uiso 1 1 calc GR . . . .
C34 C 1.012(2) 0.131(3) 0.482(3) 0.065(6) Uani 0.5 1 d . U P . .
H34 H 0.992847 0.064553 0.530935 0.078 Uiso 0.5 1 calc R . P . .
N4 N 0.8760(19) 0.038(2) 0.017(2) 0.125(8) Uani 0.5 1 d D U P . .
C35 C 0.8716(16) 0.036(2) 0.1101(19) 0.123(8) Uani 0.5 1 d D U P . .
H35 H 0.859290 -0.025762 0.170725 0.148 Uiso 0.5 1 calc R . P . .
C36 C 0.9928(19) 0.130(2) 0.629(2) 0.066(7) Uani 0.5 1 d . U P . .
H36B H 1.044662 0.142660 0.639956 0.099 Uiso 0.5 1 calc GR . P . .
H36C H 0.980638 0.060551 0.658515 0.099 Uiso 0.5 1 calc GR . P . .
H36A H 0.937361 0.154390 0.663298 0.099 Uiso 0.5 1 calc GR . P . .
C37 C 0.908(3) 0.122(2) -0.0779(18) 0.141(10) Uani 0.5 1 d D U P . .
H37C H 0.890069 0.177382 -0.066218 0.212 Uiso 0.5 1 calc GR . P . .
H37B H 0.880110 0.122287 -0.122211 0.212 Uiso 0.5 1 calc GR . P . .
H37A H 0.975331 0.126389 -0.112950 0.212 Uiso 0.5 1 calc GR . P . .
C38 C 0.864(3) -0.052(2) 0.046(3) 0.134(10) Uani 0.5 1 d D U P . .
H38A H 0.880000 -0.091417 0.106783 0.202 Uiso 0.5 1 calc GR . P . .
H38B H 0.904772 -0.063925 -0.011675 0.202 Uiso 0.5 1 calc GR . P . .
H38C H 0.799505 -0.070033 0.066319 0.202 Uiso 0.5 1 calc GR . P . .

loop_
_atom_site_aniso_label
_atom_site_aniso_U_11
_atom_site_aniso_U_22
_atom_site_aniso_U_33
_atom_site_aniso_U_23
_atom_site_aniso_U_13
_atom_site_aniso_U_12
V1 0.0247(12) 0.0245(12) 0.0217(12) -0.0114(10) -0.0074(10) 0.0032(9)
V2 0.0307(13) 0.0222(11) 0.0236(12) -0.0085(10) -0.0144(10) 0.0042(10)
V3 0.0251(12) 0.0213(11) 0.0278(12) -0.0101(10) -0.0125(10) 0.0048(9)
V4 0.0315(13) 0.0203(12) 0.0276(12) -0.0116(10) -0.0115(10) 0.0024(10)
V5 0.0270(13) 0.0248(12) 0.0248(12) -0.0134(10) -0.0107(10) 0.0047(9)
V6 0.0282(13) 0.0232(12) 0.0280(12) -0.0139(10) -0.0104(10) 0.0003(10)
O1 0.035(5) 0.043(5) 0.059(5) -0.024(4) -0.015(4) -0.012(4)
O2 0.043(5) 0.023(4) 0.047(5) -0.010(4) -0.018(4) -0.003(4)
O3 0.051(5) 0.050(5) 0.035(5) -0.017(4) -0.027(4) 0.016(4)
P1 0.031(2) 0.0203(17) 0.0259(19) -0.0112(15) -0.0122(16) 0.0038(15)
P2 0.032(2) 0.0235(18) 0.0266(19) -0.0136(15) -0.0130(16) 0.0028(15)
P3 0.0213(18) 0.0206(17) 0.0278(18) -0.0122(15) -0.0099(15) 0.0030(14)
O4 0.038(4) 0.025(3) 0.036(4) -0.019(3) -0.012(3) -0.001(3)
O5 0.034(3) 0.027(3) 0.034(3) -0.018(3) -0.013(3) 0.000(3)
P4 0.032(2) 0.0213(17) 0.0220(18) -0.0101(15) -0.0107(15) 0.0049(15)
O6 0.043(5) 0.044(5) 0.034(5) -0.017(4) -0.005(4) -0.005(4)
O7 0.049(5) 0.047(5) 0.047(5) -0.033(4) -0.017(4) 0.009(4)
O8 0.039(5) 0.038(5) 0.046(5) -0.013(4) -0.022(4) 0.018(4)
O9 0.040(3) 0.037(3) 0.034(3) -0.018(3) -0.016(3) 0.008(3)
O10 0.039(3) 0.027(3) 0.039(3) -0.015(3) -0.020(3) 0.005(3)
O11 0.042(4) 0.028(4) 0.038(4) -0.015(3) -0.024(3) 0.001(3)
O12 0.040(3) 0.034(3) 0.034(3) -0.018(3) -0.018(3) 0.010(3)
O13 0.043(3) 0.035(3) 0.037(3) -0.015(3) -0.021(3) 0.005(3)
O14 0.040(3) 0.027(3) 0.041(3) -0.019(3) -0.018(3) 0.002(3)
O15 0.037(3) 0.034(3) 0.035(3) -0.018(3) -0.020(3) 0.013(3)
O16 0.030(4) 0.027(4) 0.038(4) -0.015(3) -0.017(3) 0.004(3)
O17 0.041(3) 0.029(3) 0.036(3) -0.017(3) -0.016(3) 0.000(3)
O18 0.042(4) 0.032(3) 0.038(3) -0.023(3) -0.019(3) 0.003(3)
O19 0.040(3) 0.040(3) 0.041(3) -0.024(3) -0.017(3) 0.007(3)
O20 0.043(3) 0.034(3) 0.035(3) -0.017(2) -0.019(3) 0.007(3)
O21 0.042(3) 0.032(3) 0.034(3) -0.017(3) -0.019(3) 0.005(3)
O22 0.037(3) 0.035(3) 0.041(3) -0.019(3) -0.020(3) 0.006(3)
O23 0.036(3) 0.041(3) 0.045(3) -0.028(3) -0.019(3) 0.006(3)
O24 0.036(3) 0.039(3) 0.039(3) -0.022(3) -0.022(3) 0.004(3)
O25 0.058(9) 0.087(9) 0.085(9) -0.038(8) -0.025(8) 0.009(8)
O26 0.112(10) 0.123(10) 0.131(10) -0.064(8) -0.021(8) -0.006(9)
N1 0.060(7) 0.043(6) 0.045(7) -0.024(5) -0.020(6) 0.015(6)
C1 0.048(4) 0.041(4) 0.036(4) -0.022(3) -0.023(3) 0.005(3)
C2 0.051(4) 0.028(4) 0.033(4) -0.018(3) -0.019(3) 0.004(3)
C3 0.043(4) 0.065(4) 0.056(4) -0.031(3) -0.021(3) 0.001(3)
C4 0.054(4) 0.086(4) 0.070(4) -0.030(4) -0.020(3) -0.006(4)
C5 0.056(5) 0.104(5) 0.083(5) -0.027(5) -0.019(5) -0.011(5)
C6 0.050(5) 0.095(5) 0.080(5) -0.026(5) -0.015(4) -0.003(5)
C7 0.057(5) 0.101(5) 0.083(5) -0.024(5) -0.010(5) -0.004(5)
C8 0.049(4) 0.084(4) 0.070(4) -0.025(4) -0.015(4) -0.003(4)
C9 0.057(4) 0.035(4) 0.042(4) -0.025(3) -0.025(3) 0.008(3)
C10 0.060(4) 0.035(4) 0.041(4) -0.014(3) -0.012(4) 0.003(4)
C11 0.021(9) 0.075(11) 0.067(10) -0.026(9) -0.024(8) 0.010(9)
C12 0.084(10) 0.133(11) 0.115(11) -0.014(10) -0.020(9) 0.001(10)
C13 0.081(8) 0.093(9) 0.112(9) -0.017(8) 0.008(8) 0.000(8)
C14 0.067(10) 0.098(10) 0.129(11) -0.038(9) 0.001(9) 0.020(9)
N2 0.034(7) 0.067(8) 0.065(8) -0.030(6) -0.026(6) 0.013(6)
C15 0.086(9) 0.064(8) 0.078(8) -0.032(7) -0.042(7) -0.002(7)
C16 0.102(11) 0.081(10) 0.063(9) -0.030(8) -0.024(8) 0.000(9)
C17 0.100(10) 0.057(8) 0.074(9) -0.025(7) -0.018(8) 0.031(8)
C18 0.068(5) 0.048(5) 0.041(5) -0.008(4) -0.009(4) 0.001(4)
C19 0.077(5) 0.044(5) 0.057(5) -0.027(4) -0.020(4) 0.008(4)
C20 0.066(5) 0.046(5) 0.046(5) -0.002(4) -0.016(4) -0.006(4)
C21 0.074(5) 0.042(5) 0.060(5) -0.026(4) -0.016(4) 0.015(4)
C22 0.057(4) 0.034(4) 0.043(4) -0.011(4) -0.012(4) 0.003(4)
C23 0.060(5) 0.057(5) 0.051(5) -0.022(4) -0.022(4) -0.005(4)
C24 0.082(10) 0.074(9) 0.070(9) -0.030(7) -0.033(8) 0.010(8)
C25 0.070(5) 0.040(5) 0.048(5) -0.007(4) -0.017(4) 0.002(4)
C26 0.061(5) 0.060(5) 0.044(4) -0.024(4) -0.025(4) 0.000(4)
C27 0.065(5) 0.057(5) 0.043(5) -0.021(4) -0.021(4) 0.000(4)
C28 0.072(5) 0.048(5) 0.060(5) -0.022(4) -0.022(4) 0.017(4)
C29 0.057(4) 0.049(4) 0.041(4) -0.020(4) -0.024(4) -0.002(4)
N3 0.064(9) 0.081(9) 0.106(10) -0.024(8) 0.006(8) 0.005(8)
C30 0.054(4) 0.050(4) 0.042(4) -0.023(4) -0.022(4) -0.003(4)
C31 0.063(4) 0.041(4) 0.051(4) -0.021(4) -0.023(4) 0.011(4)
C32 0.061(4) 0.040(4) 0.053(4) -0.026(4) -0.022(4) 0.012(4)
C33 0.097(11) 0.114(12) 0.133(12) -0.041(10) 0.000(10) 0.002(10)
C34 0.041(7) 0.073(8) 0.069(8) -0.025(6) -0.027(7) 0.012(7)
N4 0.112(9) 0.122(10) 0.131(10) -0.061(7) -0.043(7) 0.010(7)
C35 0.114(10) 0.121(10) 0.130(10) -0.063(7) -0.043(7) 0.006(8)
C36 0.033(10) 0.073(11) 0.083(11) -0.023(9) -0.033(9) 0.002(9)
C37 0.128(14) 0.135(14) 0.136(14) -0.052(11) -0.049(11) 0.009(12)
C38 0.117(13) 0.134(14) 0.135(13) -0.067(11) -0.033(11) 0.002(12)

loop_
_atom_type_symbol
_atom_type_description
_atom_type_scat_dispersion_real
_atom_type_scat_dispersion_imag
_atom_type_scat_source
C C 0.0181 0.0091 'International Tables Vol C Tables 4.2.6.8 and 6.1.1.4'
H H 0.0000 0.0000 'International Tables Vol C Tables 4.2.6.8 and 6.1.1.4'
N N 0.0311 0.0180 'International Tables Vol C Tables 4.2.6.8 and 6.1.1.4'
O O 0.0492 0.0322 'International Tables Vol C Tables 4.2.6.8 and 6.1.1.4'
P P 0.2955 0.4335 'International Tables Vol C Tables 4.2.6.8 and 6.1.1.4'
V V 0.0687 2.1097 'International Tables Vol C Tables 4.2.6.8 and 6.1.1.4'

loop_
_geom_angle_atom_site_label_1
_geom_angle_atom_site_label_2
_geom_angle_atom_site_label_3
_geom_angle
_geom_angle_site_symmetry_1
_geom_angle_site_symmetry_3
_geom_angle_publ_flag
O6 V1 V5 108.1(3) . 2_666 ?
O6 V1 O10 106.9(4) . . ?
O6 V1 O11 107.6(4) . 2_666 ?
O6 V1 O16 106.4(4) . . ?
O6 V1 O24 106.0(4) . . ?
O10 V1 V5 123.8(2) . 2_666 ?
O11 V1 V5 37.8(2) 2_666 2_666 ?
O11 V1 O10 90.0(3) 2_666 . ?
O16 V1 V5 38.5(2) . 2_666 ?
O16 V1 O10 146.4(3) . . ?
O16 V1 O11 76.0(3) . 2_666 ?
O24 V1 V5 124.4(2) . 2_666 ?
O24 V1 O10 84.6(3) . . ?
O24 V1 O11 146.0(3) . 2_666 ?
O24 V1 O16 90.2(3) . . ?
O3 V2 V3 108.3(3) . . ?
O3 V2 O4 107.7(4) . . ?
O3 V2 O5 107.4(4) . . ?
O3 V2 O17 105.6(4) . . ?
O3 V2 O18 107.5(4) . 2_666 ?
O4 V2 V3 38.3(2) . . ?
O5 V2 V3 38.3(2) . . ?
O5 V2 O4 76.2(3) . . ?
O5 V2 O17 90.7(3) . . ?
O5 V2 O18 145.0(3) . 2_666 ?
O17 V2 V3 125.1(2) . . ?
O17 V2 O4 146.5(3) . . ?
O17 V2 O18 82.3(3) . 2_666 ?
O18 V2 V3 124.7(2) 2_666 . ?
O18 V2 O4 90.9(3) 2_666 . ?
O4 V3 V2 38.3(2) . . ?
O4 V3 O5 75.7(3) . . ?
O4 V3 O23 91.0(3) . 2_666 ?
O5 V3 V2 37.8(2) . . ?
O5 V3 O23 147.3(3) . 2_666 ?
O8 V3 V2 108.5(3) . . ?
O8 V3 O4 108.9(4) . . ?
O8 V3 O5 106.5(4) . . ?
O8 V3 O14 106.0(4) . . ?
O8 V3 O23 106.1(4) . 2_666 ?
O14 V3 V2 123.9(2) . . ?
O14 V3 O4 144.8(3) . . ?
O14 V3 O5 90.5(3) . . ?
O14 V3 O23 83.4(3) . 2_666 ?
O23 V3 V2 125.6(2) 2_666 . ?
O2 V4 V6 109.8(3) . . ?
O2 V4 O12 107.9(4) . . ?
O2 V4 O15 107.5(4) . . ?
O2 V4 O20 105.0(4) . . ?
O2 V4 O21 107.7(4) . . ?
O12 V4 V6 38.2(2) . . ?
O12 V4 O15 76.2(3) . . ?
O12 V4 O20 146.8(3) . . ?
O12 V4 O21 89.7(3) . . ?
O15 V4 V6 38.2(2) . . ?
O20 V4 V6 123.9(2) . . ?
O20 V4 O15 90.1(3) . . ?
O21 V4 V6 122.7(2) . . ?
O21 V4 O15 144.6(3) . . ?
O21 V4 O20 84.4(3) . . ?
O7 V5 V1 108.0(3) . 2_666 ?
O7 V5 O11 108.2(4) . . ?
O7 V5 O13 106.8(4) . . ?
O7 V5 O16 105.7(4) . 2_666 ?
O7 V5 O22 103.8(4) . . ?
O11 V5 V1 38.1(2) . 2_666 ?
O11 V5 O13 144.8(3) . . ?
O11 V5 O16 75.9(3) . 2_666 ?
O11 V5 O22 90.9(3) . . ?
O13 V5 V1 124.3(2) . 2_666 ?
O13 V5 O16 91.0(3) . 2_666 ?
O16 V5 V1 38.1(2) 2_666 2_666 ?
O22 V5 V1 126.0(2) . 2_666 ?
O22 V5 O13 84.7(3) . . ?
O22 V5 O16 150.2(3) . 2_666 ?
O1 V6 V4 109.7(3) . . ?
O1 V6 O9 106.6(4) . . ?
O1 V6 O12 107.5(4) . . ?
O1 V6 O15 107.7(4) . . ?
O1 V6 O19 106.9(4) . . ?
O9 V6 V4 123.6(2) . . ?
O9 V6 O19 83.4(3) . . ?
O12 V6 V4 38.0(2) . . ?
O12 V6 O9 145.6(3) . . ?
O12 V6 O19 90.3(3) . . ?
O15 V6 V4 38.4(2) . . ?
O15 V6 O9 90.1(3) . . ?
O15 V6 O12 76.2(3) . . ?
O15 V6 O19 145.3(3) . . ?
O19 V6 V4 123.4(2) . . ?
O13 P1 C9 107.5(5) . . ?
O14 P1 O13 111.5(4) . . ?
O14 P1 O20 111.3(4) . . ?
O14 P1 C9 107.4(5) . . ?
O20 P1 O13 110.7(4) . . ?
O20 P1 C9 108.2(5) . . ?
O9 P2 O18 111.9(4) . . ?
O9 P2 O22 112.6(4) . . ?
O9 P2 C1 107.0(5) . . ?
O18 P2 C1 106.5(5) . . ?
O22 P2 O18 109.9(4) . . ?
O22 P2 C1 108.6(5) . . ?
O19 P3 O23 110.2(4) . . ?
O19 P3 C3 106.6(5) . . ?
O23 P3 C3 108.7(4) . . ?
O24 P3 O19 112.2(4) . . ?
O24 P3 O23 110.6(4) . . ?
O24 P3 C3 108.4(5) . . ?
V3 O4 V2 103.4(3) . . ?
V2 O5 V3 103.9(3) . . ?
O10 P4 O17 111.2(4) . . ?
O10 P4 O21 112.3(4) . . ?
O10 P4 C2 106.0(5) . . ?
O17 P4 C2 109.0(5) . . ?
O21 P4 O17 110.8(4) . . ?
O21 P4 C2 107.4(5) . . ?
P2 O9 V6 149.6(5) . . ?
P4 O10 V1 145.9(5) . . ?
V5 O11 V1 104.1(3) . 2_666 ?
V4 O12 V6 103.8(3) . . ?
P1 O13 V5 142.8(5) . . ?
P1 O14 V3 146.5(5) . . ?
V6 O15 V4 103.5(3) . . ?
V1 O16 V5 103.4(3) . 2_666 ?
P4 O17 V2 143.1(5) . . ?
P2 O18 V2 144.3(5) . 2_666 ?
P3 O19 V6 144.4(5) . . ?
P1 O20 V4 144.2(5) . . ?
P4 O21 V4 146.1(5) . . ?
P2 O22 V5 144.5(5) . . ?
P3 O23 V3 143.0(5) . 2_666 ?
P3 O24 V1 145.9(5) . . ?
C15 N1 C16 111.5(12) . . ?
C15 N1 C17 110.8(12) . . ?
C16 N1 C17 109.9(11) . . ?
C24 N1 C15 107.1(11) . . ?
C24 N1 C16 108.2(12) . . ?
C24 N1 C17 109.2(12) . . ?
C29 C1 P2 121.6(10) . . ?
C29 C1 C30 116.4(11) . . ?
C30 C1 P2 121.9(10) . . ?
C10 C2 P4 118.5(9) . . ?
C22 C2 P4 122.3(9) . . ?
C22 C2 C10 118.8(11) . . ?
C4 C3 P3 120.3(6) . . ?
C4 C3 C8 120.0 . . ?
C8 C3 P3 119.7(6) . . ?
C5 C4 C3 120.0 . . ?
C4 C5 C6 120.0 . . ?
C7 C6 C5 120.0 . . ?
C6 C7 C8 120.0 . . ?
C7 C8 C3 120.0 . . ?
C31 C9 P1 121.5(10) . . ?
C32 C9 P1 121.5(10) . . ?
C32 C9 C31 117.0(12) . . ?
C25 C10 C2 119.1(12) . . ?
C34 N2 C11 116(3) . . ?
C34 N2 C36 122(3) . . ?
C36 N2 C11 122(3) . . ?
C20 C18 C22 116.9(14) . . ?
C21 C19 C31 118.6(15) . . ?
C25 C20 C18 123.6(14) . . ?
C28 C21 C19 121.7(14) . . ?
C2 C22 C18 122.4(13) . . ?
C26 C23 C30 120.9(14) . . ?
C20 C25 C10 118.8(13) . . ?
C27 C26 C23 119.8(14) . . ?
C26 C27 C29 121.2(14) . . ?
C21 C28 C32 119.1(15) . . ?
C27 C29 C1 121.6(13) . . ?
C12 N3 C14 110.6(17) . . ?
C12 N3 C33 103.8(17) . . ?
C13 N3 C12 110.5(18) . . ?
C13 N3 C14 110.7(15) . . ?
C13 N3 C33 112.6(18) . . ?
C33 N3 C14 108.5(17) . . ?
C23 C30 C1 120.0(12) . . ?
C19 C31 C9 122.2(13) . . ?
C9 C32 C28 121.4(13) . . ?
O25 C34 N2 138(4) . . ?
C37 N4 C35 120.1(15) . . ?
C38 N4 C35 103.0(14) . . ?
C38 N4 C37 135.2(17) . . ?
O26 C35 N4 127(2) . . ?

loop_
_geom_bond_atom_site_label_1
_geom_bond_atom_site_label_2
_geom_bond_distance
_geom_bond_site_symmetry_2
_geom_bond_publ_flag
V1 V5 3.097(3) 2_666 ?
V1 O6 1.593(8) . ?
V1 O10 1.990(7) . ?
V1 O11 1.969(7) 2_666 ?
V1 O16 1.965(7) . ?
V1 O24 1.960(7) . ?
V2 V3 3.099(3) . ?
V2 O3 1.589(8) . ?
V2 O4 1.975(8) . ?
V2 O5 1.956(7) . ?
V2 O17 1.965(8) . ?
V2 O18 1.967(7) 2_666 ?
V3 O4 1.973(7) . ?
V3 O5 1.980(7) . ?
V3 O8 1.571(7) . ?
V3 O14 1.972(8) . ?
V3 O23 1.982(8) 2_666 ?
V4 V6 3.088(3) . ?
V4 O2 1.583(8) . ?
V4 O12 1.958(7) . ?
V4 O15 1.970(7) . ?
V4 O20 1.967(8) . ?
V4 O21 1.964(7) . ?
V5 O7 1.590(8) . ?
V5 O11 1.958(7) . ?
V5 O13 1.972(8) . ?
V5 O16 1.983(7) 2_666 ?
V5 O22 1.961(8) . ?
V6 O1 1.572(8) . ?
V6 O9 1.969(8) . ?
V6 O12 1.966(7) . ?
V6 O15 1.962(7) . ?
V6 O19 1.972(7) . ?
P1 O13 1.525(8) . ?
P1 O14 1.502(8) . ?
P1 O20 1.520(8) . ?
P1 C9 1.776(12) . ?
P2 O9 1.511(8) . ?
P2 O18 1.531(8) . ?
P2 O22 1.518(8) . ?
P2 C1 1.779(12) . ?
P3 O19 1.522(8) . ?
P3 O23 1.523(8) . ?
P3 O24 1.520(8) . ?
P3 C3 1.789(7) . ?
P4 O10 1.501(8) . ?
P4 O17 1.522(8) . ?
P4 O21 1.517(8) . ?
P4 C2 1.796(12) . ?
O25 C34 1.14(3) . ?
O26 C35 1.019(16) . ?
N1 C15 1.472(17) . ?
N1 C16 1.486(17) . ?
N1 C17 1.498(16) . ?
N1 C24 1.468(17) . ?
C1 C29 1.373(16) . ?
C1 C30 1.393(17) . ?
C2 C10 1.416(16) . ?
C2 C22 1.352(16) . ?
C3 C4 1.3900 . ?
C3 C8 1.3900 . ?
C4 C5 1.3900 . ?
C5 C6 1.3900 . ?
C6 C7 1.3900 . ?
C7 C8 1.3900 . ?
C9 C31 1.397(17) . ?
C9 C32 1.361(17) . ?
C10 C25 1.412(17) . ?
C11 N2 1.31(3) . ?
C12 N3 1.46(2) . ?
C13 N3 1.45(2) . ?
C14 N3 1.48(2) . ?
N2 C34 1.20(4) . ?
N2 C36 1.29(3) . ?
C18 C20 1.385(18) . ?
C18 C22 1.392(17) . ?
C19 C21 1.364(19) . ?
C19 C31 1.388(17) . ?
C20 C25 1.336(19) . ?
C21 C28 1.35(2) . ?
C23 C26 1.345(17) . ?
C23 C30 1.384(17) . ?
C26 C27 1.317(18) . ?
C27 C29 1.371(17) . ?
C28 C32 1.424(18) . ?
N3 C33 1.48(3) . ?
N4 C35 1.424(16) . ?
N4 C37 1.343(16) . ?
N4 C38 1.272(16) . ?
